data_4068271
loop_
_publ_author_name
'Friedrich, Anja'
'Ghosh, Rajshekhar'
'Kolb, Roman'
'Herdtweck, Eberhardt'
'Schneider, Sven'

_publ_section_title
;
 Iridium Olefin Complexes Bearing Dialkylamino/amido PNP Pincer Ligands:
 Synthesis, Reactivity, and Solution Dynamics&#x2020;
;
_journal_issue 3
_journal_name_full Organometallics
_journal_page_first 708
_journal_paper_doi 10.1021/om800423u
_journal_volume 28
_journal_year 2009
_chemical_formula_moiety 'C16 H38 Cl2 Ir N P2'
_chemical_formula_sum 'C16 H38 Cl2 Ir N P2'
_chemical_formula_weight 569.53
_chemical_name_systematic ?
_space_group_IT_number 2
_symmetry_cell_setting triclinic
_symmetry_Int_Tables_number 2
_symmetry_space_group_name_Hall '-P 1'
_symmetry_space_group_name_H-M 'P -1'
_atom_sites_solution_hydrogens geom
_atom_sites_solution_primary direct
_atom_sites_solution_secondary difmap
_cell_angle_alpha 101.423(3)
_cell_angle_beta 101.801(3)
_cell_angle_gamma 106.574(3)
_cell_formula_units_Z 4
_cell_length_a 11.8102(4)
_cell_length_b 14.2081(5)
_cell_length_c 14.5239(4)
_cell_measurement_reflns_used 27978
_cell_measurement_temperature 153(1)
_cell_measurement_theta_max 25.38
_cell_measurement_theta_min 2.81
_cell_volume 2199.45(14)
_computing_cell_refinement 'CrysAlis (Oxford, 2005)'
_computing_data_collection 'CrysAlis (Oxford, 2005)'
_computing_data_reduction 'CrysAlis (Oxford, 2005)'
_computing_molecular_graphics 'PLATON (Spek, 2007)'
_computing_publication_material 'PLATON (Spek, 2007)'
_computing_structure_refinement 'SHELXL-97 (Sheldrick, 1998)'
_computing_structure_solution 'SIR92 (Altomare, 1994)'
_diffrn_ambient_temperature 153(1)
_diffrn_detector 'CCD plate'
_diffrn_detector_area_resol_mean 16.0
_diffrn_measured_fraction_theta_full 0.988
_diffrn_measured_fraction_theta_max 0.988
_diffrn_measurement_device '\k-geometry diffractometer'
_diffrn_measurement_device_type 'Xcalibur \k-CCD diffractometer'
_diffrn_measurement_method 'phi- and omega-rotation'
_diffrn_radiation_monochromator graphite
_diffrn_radiation_source 'sealed tube, Enhance (Mo) X-ray Source'
_diffrn_radiation_type 'Mo K\a'
_diffrn_radiation_wavelength 0.71073
_diffrn_reflns_av_R_equivalents 0.0259
_diffrn_reflns_av_sigmaI/netI 0.0213
_diffrn_reflns_limit_h_max 14
_diffrn_reflns_limit_h_min -14
_diffrn_reflns_limit_k_max 17
_diffrn_reflns_limit_k_min -17
_diffrn_reflns_limit_l_max 17
_diffrn_reflns_limit_l_min -17
_diffrn_reflns_number 39372
_diffrn_reflns_theta_full 25.38
_diffrn_reflns_theta_max 25.38
_diffrn_reflns_theta_min 2.81
_diffrn_standards_decay_% 0
_exptl_absorpt_coefficient_mu 6.457
_exptl_absorpt_correction_T_max 0.2800
_exptl_absorpt_correction_T_min 0.1148
_exptl_absorpt_correction_type multi-scan
_exptl_absorpt_process_details
;
CrysAlis RED, Oxford Diffraction Ltd.,
Version 1.171.29.9 (release 23-03-2006 CrysAlis171 .NET)
(compiled Mar 23 2006,23:39:28)
Empirical absorption correction using spherical harmonics,
 implemented in SCALE3 ABSPACK scaling algorithm.
;
_exptl_crystal_colour colorless
_exptl_crystal_density_diffrn 1.720
_exptl_crystal_density_meas ?
_exptl_crystal_density_method none
_exptl_crystal_description fragment
_exptl_crystal_F_000 1128
_exptl_crystal_size_max 0.38
_exptl_crystal_size_mid 0.33
_exptl_crystal_size_min 0.20
_refine_diff_density_max 2.770
_refine_diff_density_min -1.214
_refine_diff_density_rms 0.152
_refine_ls_extinction_method none
_refine_ls_goodness_of_fit_ref 1.202
_refine_ls_hydrogen_treatment mixed
_refine_ls_matrix_type full
_refine_ls_number_parameters 421
_refine_ls_number_reflns 7989
_refine_ls_number_restraints 0
_refine_ls_restrained_S_all 1.202
_refine_ls_R_factor_all 0.0445
_refine_ls_R_factor_gt 0.0256
_refine_ls_shift/su_max 0.001
_refine_ls_shift/su_mean 0.000
_refine_ls_structure_factor_coef Fsqd
_refine_ls_weighting_details 'calc w=1/[\s^2^(Fo^2^)+(0.0135P)^2^+11.7690P] where P=(Fo^2^+2Fc^2^)/3'
_refine_ls_weighting_scheme calc
_refine_ls_wR_factor_gt 0.0506
_refine_ls_wR_factor_ref 0.0632
_reflns_number_gt 6440
_reflns_number_total 7989
_reflns_threshold_expression I>2\s(I)
_cod_data_source_file om800423u_si_002.cif
_cod_data_source_block SVEE-1074-153
_cod_depositor_comments
;
The following automatic conversions were performed:

'_symmetry_cell_setting' value 'Triclinic' changed to 'triclinic'
according to /home/saulius/struct/CIF-dictionaries/cif_core.dic
dictionary named 'cif_core.dic' version 2.4.2 from 2011-04-26.

Automatic conversion script
Id: cif_fix_values 1715 2011-07-08 13:25:40Z adriana 

The following automatic conversions were performed:

'_exptl_crystal_density_meas' value 'none' was changed to '?' - the
value is perceived as not measured.

Automatic conversion script
Id: cif_fix_values 3008 2015-01-20 13:52:24Z robertas 
;
_cod_database_code 4068271

loop_
_symmetry_equiv_pos_site_id
_symmetry_equiv_pos_as_xyz
1 x,y,z
2 -x,-y,-z

loop_
_atom_site_aniso_label
_atom_site_aniso_U_11
_atom_site_aniso_U_22
_atom_site_aniso_U_33
_atom_site_aniso_U_23
_atom_site_aniso_U_13
_atom_site_aniso_U_12
Ir1 0.0202(1) 0.0180(1) 0.0166(1) 0.0027(1) 0.0036(1) 0.0075(1)
Cl1 0.0305(7) 0.0273(7) 0.0195(7) 0.0013(6) 0.0013(6) 0.0051(6)
Cl2 0.0272(7) 0.0263(7) 0.0225(7) 0.0030(6) 0.0080(6) 0.0033(6)
P1 0.0258(8) 0.0267(8) 0.0248(8) 0.0087(6) 0.0091(6) 0.0133(6)
P2 0.0233(7) 0.0186(7) 0.0204(7) 0.0031(6) 0.0026(6) 0.0080(6)
N1 0.021(2) 0.023(2) 0.019(2) 0.0046(19) 0.0039(19) 0.0093(19)
C2 0.029(3) 0.029(3) 0.026(3) 0.001(3) 0.012(3) 0.012(3)
C3 0.031(3) 0.023(3) 0.033(3) 0.003(3) 0.013(3) 0.013(3)
C4 0.038(3) 0.030(3) 0.018(3) 0.005(2) 0.003(3) 0.016(3)
C5 0.027(3) 0.024(3) 0.025(3) 0.001(2) -0.003(2) 0.009(3)
C6 0.028(3) 0.046(4) 0.030(3) 0.007(3) 0.004(3) 0.021(3)
C7 0.017(3) 0.113(7) 0.046(5) -0.001(5) 0.009(3) 0.012(4)
C8 0.031(3) 0.042(4) 0.049(4) 0.014(3) 0.015(3) 0.010(3)
C9 0.053(4) 0.044(4) 0.039(4) 0.024(3) 0.023(3) 0.033(3)
C10 0.089(6) 0.065(5) 0.065(5) 0.041(4) 0.043(5) 0.061(5)
C11 0.101(7) 0.069(5) 0.048(5) 0.038(4) 0.036(5) 0.056(5)
C12 0.032(3) 0.026(3) 0.031(3) 0.007(3) 0.007(3) 0.012(3)
C13 0.055(4) 0.027(3) 0.038(4) 0.001(3) 0.010(3) 0.001(3)
C14 0.041(4) 0.030(3) 0.044(4) 0.018(3) 0.013(3) 0.013(3)
C15 0.031(3) 0.030(3) 0.032(3) 0.006(3) 0.009(3) 0.017(3)
C16 0.046(4) 0.048(4) 0.081(6) 0.026(4) 0.037(4) 0.031(4)
C17 0.039(4) 0.042(4) 0.048(4) 0.015(3) 0.018(3) 0.020(3)
Ir2 0.0263(1) 0.0162(1) 0.0165(1) 0.0024(1) 0.0054(1) 0.0061(1)
Cl3 0.0357(8) 0.0266(7) 0.0231(7) -0.0039(6) 0.0057(6) 0.0112(6)
Cl4 0.0514(9) 0.0209(7) 0.0222(7) 0.0066(6) 0.0155(7) 0.0119(6)
P3 0.0257(8) 0.0201(7) 0.0295(8) 0.0015(6) 0.0050(6) 0.0039(6)
P4 0.0278(8) 0.0229(8) 0.0237(8) 0.0048(6) 0.0041(6) 0.0103(6)
N2 0.033(3) 0.020(2) 0.022(2) 0.006(2) 0.010(2) 0.008(2)
C21 0.040(4) 0.023(3) 0.020(3) 0.001(2) 0.001(3) 0.008(3)
C22 0.035(3) 0.025(3) 0.025(3) 0.003(2) 0.014(3) 0.005(3)
C23 0.033(3) 0.028(3) 0.034(4) 0.002(3) -0.005(3) 0.007(3)
C24 0.041(4) 0.031(3) 0.030(3) 0.005(3) 0.015(3) 0.014(3)
C25 0.033(4) 0.031(4) 0.053(4) 0.004(3) 0.014(3) 0.001(3)
C26 0.034(4) 0.051(5) 0.075(6) 0.006(4) 0.017(4) -0.003(3)
C27 0.052(5) 0.049(4) 0.051(5) 0.011(4) 0.029(4) 0.009(4)
C28 0.023(3) 0.034(4) 0.046(4) 0.009(3) 0.012(3) 0.008(3)
C29 0.048(4) 0.037(4) 0.052(4) 0.004(3) 0.015(4) 0.019(3)
C30 0.052(4) 0.037(4) 0.042(4) 0.012(3) 0.001(3) 0.025(3)
C31 0.027(3) 0.029(3) 0.040(4) 0.005(3) 0.008(3) 0.008(3)
C32 0.034(4) 0.030(4) 0.052(4) 0.006(3) 0.006(3) 0.009(3)
C33 0.027(4) 0.044(4) 0.085(6) 0.008(4) 0.016(4) 0.007(3)
C34 0.102(7) 0.066(5) 0.031(4) 0.001(4) 0.000(4) 0.065(5)
C35 0.161(11) 0.132(9) 0.045(5) 0.015(6) -0.013(6) 0.127(9)
C36 0.053(4) 0.055(5) 0.031(4) 0.015(3) 0.006(3) 0.024(4)

loop_
_atom_site_label
_atom_site_type_symbol
_atom_site_thermal_displace_type
_atom_site_fract_x
_atom_site_fract_y
_atom_site_fract_z
_atom_site_occupancy
_atom_site_U_iso_or_equiv
_atom_site_calc_flag
_atom_site_refinement_flags
Ir1 Ir Uani 0.27977(2) 0.27418(1) 0.39656(1) 1.000 0.0186(1) . .
Cl1 Cl Uani 0.19605(13) 0.18231(11) 0.22780(10) 1.000 0.0285(4) . .
Cl2 Cl Uani 0.43094(12) 0.41865(10) 0.36112(10) 1.000 0.0270(4) . .
P1 P Uani 0.15261(13) 0.36949(11) 0.40394(11) 1.000 0.0242(5) . .
P2 P Uani 0.40267(13) 0.17842(10) 0.42728(10) 1.000 0.0215(4) . .
N1 N Uani 0.3625(4) 0.3545(3) 0.5438(3) 1.000 0.0210(12) . .
C2 C Uani 0.2796(5) 0.3947(4) 0.5933(4) 1.000 0.0278(17) . .
C3 C Uani 0.2180(5) 0.4500(4) 0.5311(4) 1.000 0.0282(17) . .
C4 C Uani 0.4196(6) 0.2991(5) 0.6052(4) 1.000 0.0287(17) . .
C5 C Uani 0.4944(5) 0.2477(4) 0.5541(4) 1.000 0.0277(17) . .
C6 C Uani -0.0122(5) 0.3049(5) 0.3904(4) 1.000 0.0339(19) . .
C7 C Uani -0.0748(6) 0.2294(7) 0.2915(6) 1.000 0.064(3) . .
C8 C Uani -0.0299(6) 0.2521(5) 0.4713(5) 1.000 0.040(2) . .
C9 C Uani 0.1592(7) 0.4649(5) 0.3345(5) 1.000 0.038(2) . .
C10 C Uani 0.0908(8) 0.5376(6) 0.3616(6) 1.000 0.058(3) . .
C11 C Uani 0.1245(9) 0.4182(6) 0.2245(5) 1.000 0.061(3) . .
C12 C Uani 0.3260(5) 0.0465(4) 0.4302(4) 1.000 0.0296(17) . .
C13 C Uani 0.2521(7) -0.0189(5) 0.3276(5) 1.000 0.045(2) . .
C14 C Uani 0.2454(6) 0.0391(5) 0.5001(5) 1.000 0.037(2) . .
C15 C Uani 0.5142(5) 0.1644(4) 0.3569(5) 1.000 0.0299(17) . .
C16 C Uani 0.5781(7) 0.0889(6) 0.3798(6) 1.000 0.051(3) . .
C17 C Uani 0.6118(6) 0.2663(5) 0.3681(5) 1.000 0.040(2) . .
Ir2 Ir Uani 0.57379(2) 0.75290(1) 0.07094(1) 1.000 0.0203(1) . .
Cl3 Cl Uani 0.60047(13) 0.87038(11) 0.22247(10) 1.000 0.0303(4) . .
Cl4 Cl Uani 0.53454(15) 0.59938(10) 0.13766(10) 1.000 0.0307(4) . .
P3 P Uani 0.36803(14) 0.72398(11) 0.01160(11) 1.000 0.0272(4) . .
P4 P Uani 0.77790(14) 0.77025(11) 0.09426(11) 1.000 0.0251(5) . .
N2 N Uani 0.5492(4) 0.6472(3) -0.0596(3) 1.000 0.0248(14) . .
C21 C Uani 0.4481(6) 0.6447(4) -0.1414(4) 1.000 0.0302(19) . .
C22 C Uani 0.6621(5) 0.6550(4) -0.0921(4) 1.000 0.0292(17) . .
C23 C Uani 0.3323(6) 0.6323(5) -0.1075(5) 1.000 0.0357(19) . .
C24 C Uani 0.7650(6) 0.6640(5) -0.0066(4) 1.000 0.0333(19) . .
C25 C Uani 0.2627(6) 0.6535(5) 0.0712(5) 1.000 0.042(2) . .
C26 C Uani 0.1263(6) 0.6247(6) 0.0178(6) 1.000 0.059(3) . .
C27 C Uani 0.2908(7) 0.7059(6) 0.1805(5) 1.000 0.051(3) . .
C28 C Uani 0.3144(6) 0.8270(5) -0.0182(5) 1.000 0.035(2) . .
C29 C Uani 0.3314(7) 0.9098(5) 0.0738(5) 1.000 0.046(2) . .
C30 C Uani 0.3769(7) 0.8728(5) -0.0878(5) 1.000 0.043(2) . .
C31 C Uani 0.8729(5) 0.8837(5) 0.0685(5) 1.000 0.0332(19) . .
C32 C Uani 0.8747(6) 0.9829(5) 0.1339(5) 1.000 0.041(2) . .
C33 C Uani 1.0025(6) 0.8861(6) 0.0673(6) 1.000 0.055(3) . .
C34 C Uani 0.8604(9) 0.7504(7) 0.2071(5) 1.000 0.063(3) . .
C35 C Uani 0.9351(11) 0.6881(9) 0.2018(6) 1.000 0.103(5) . .
C36 C Uani 0.8917(7) 0.8367(6) 0.2959(5) 1.000 0.046(3) . .
H20 H Uiso 0.193(6) 0.196(5) 0.417(4) 1.000 0.036(17) . .
H1 H Uiso 0.42630 0.41140 0.54480 1.000 0.0250 calc R
H11 H Uiso 0.32800 0.44210 0.65830 1.000 0.0330 calc R
H12 H Uiso 0.21630 0.33750 0.60290 1.000 0.0330 calc R
H21 H Uiso 0.35440 0.24710 0.61930 1.000 0.0340 calc R
H22 H Uiso 0.47340 0.34770 0.66830 1.000 0.0340 calc R
H31 H Uiso 0.27900 0.51540 0.53340 1.000 0.0340 calc R
H32 H Uiso 0.15200 0.46510 0.55700 1.000 0.0340 calc R
H41 H Uiso 0.51690 0.19940 0.58890 1.000 0.0340 calc R
H42 H Uiso 0.57120 0.29950 0.55440 1.000 0.0340 calc R
H51 H Uiso 0.24780 0.50850 0.35320 1.000 0.0460 calc R
H61 H Uiso 0.11420 0.56470 0.43290 1.000 0.0870 calc R
H62 H Uiso 0.00200 0.50080 0.33760 1.000 0.0870 calc R
H63 H Uiso 0.11230 0.59410 0.33180 1.000 0.0870 calc R
H71 H Uiso 0.16390 0.36700 0.21060 1.000 0.0910 calc R
H72 H Uiso 0.15230 0.47190 0.19280 1.000 0.0910 calc R
H73 H Uiso 0.03500 0.38570 0.19950 1.000 0.0910 calc R
H81 H Uiso -0.05240 0.35810 0.39630 1.000 0.0400 calc R
H91 H Uiso -0.07590 0.26600 0.24090 1.000 0.0970 calc R
H92 H Uiso -0.15940 0.19130 0.28890 1.000 0.0970 calc R
H93 H Uiso -0.02990 0.18190 0.28020 1.000 0.0970 calc R
H101 H Uiso -0.11800 0.22080 0.46350 1.000 0.0600 calc R
H102 H Uiso 0.00850 0.30250 0.53530 1.000 0.0600 calc R
H103 H Uiso 0.00840 0.19920 0.46690 1.000 0.0600 calc R
H111 H Uiso 0.39190 0.01830 0.45300 1.000 0.0350 calc R
H121 H Uiso 0.30720 -0.01940 0.28550 1.000 0.0660 calc R
H122 H Uiso 0.18980 0.00920 0.30150 1.000 0.0660 calc R
H123 H Uiso 0.21170 -0.08880 0.32940 1.000 0.0660 calc R
H131 H Uiso 0.29610 0.07710 0.56690 1.000 0.0550 calc R
H132 H Uiso 0.20720 -0.03270 0.49750 1.000 0.0550 calc R
H133 H Uiso 0.18120 0.06810 0.48090 1.000 0.0550 calc R
H141 H Uiso 0.46670 0.13760 0.28630 1.000 0.0350 calc R
H151 H Uiso 0.63870 0.08890 0.34270 1.000 0.0760 calc R
H152 H Uiso 0.51690 0.02020 0.36140 1.000 0.0760 calc R
H153 H Uiso 0.61970 0.10890 0.44990 1.000 0.0760 calc R
H161 H Uiso 0.65700 0.25760 0.31930 1.000 0.0600 calc R
H162 H Uiso 0.66900 0.28990 0.43380 1.000 0.0600 calc R
H163 H Uiso 0.57200 0.31680 0.35840 1.000 0.0600 calc R
H2 H Uiso 0.596(7) 0.833(5) 0.038(5) 1.000 0.06(2) . .
H4 H Uiso 0.52470 0.58350 -0.04780 1.000 0.0300 calc R
H211 H Uiso 0.43300 0.58700 -0.19860 1.000 0.0360 calc R
H212 H Uiso 0.47130 0.70890 -0.16100 1.000 0.0360 calc R
H221 H Uiso 0.68470 0.71570 -0.11720 1.000 0.0350 calc R
H222 H Uiso 0.64720 0.59370 -0.14540 1.000 0.0350 calc R
H231 H Uiso 0.29870 0.56200 -0.10220 1.000 0.0430 calc R
H232 H Uiso 0.26930 0.64400 -0.15600 1.000 0.0430 calc R
H241 H Uiso 0.84320 0.67670 -0.02490 1.000 0.0400 calc R
H242 H Uiso 0.74730 0.59980 0.01340 1.000 0.0400 calc R
H251 H Uiso 0.27810 0.58740 0.06790 1.000 0.0500 calc R
H261 H Uiso 0.11170 0.59100 -0.05150 1.000 0.0880 calc R
H262 H Uiso 0.10390 0.68640 0.02360 1.000 0.0880 calc R
H263 H Uiso 0.07620 0.57800 0.04700 1.000 0.0880 calc R
H271 H Uiso 0.37950 0.72770 0.21130 1.000 0.0760 calc R
H272 H Uiso 0.24680 0.65790 0.21180 1.000 0.0760 calc R
H273 H Uiso 0.26420 0.76560 0.18820 1.000 0.0760 calc R
H281 H Uiso 0.22440 0.79610 -0.05200 1.000 0.0420 calc R
H291 H Uiso 0.27810 0.88100 0.11210 1.000 0.0680 calc R
H292 H Uiso 0.30960 0.96620 0.05500 1.000 0.0680 calc R
H293 H Uiso 0.41740 0.93500 0.11320 1.000 0.0680 calc R
H301 H Uiso 0.35870 0.81980 -0.14870 1.000 0.0640 calc R
H302 H Uiso 0.46600 0.90120 -0.05780 1.000 0.0640 calc R
H303 H Uiso 0.34660 0.92730 -0.10220 1.000 0.0640 calc R
H311 H Uiso 0.83070 0.88130 0.00050 1.000 0.0400 calc R
H321 H Uiso 0.79180 0.97560 0.14030 1.000 0.0610 calc R
H322 H Uiso 0.90200 1.03890 0.10470 1.000 0.0610 calc R
H323 H Uiso 0.93140 0.99780 0.19860 1.000 0.0610 calc R
H331 H Uiso 0.99780 0.82530 0.01890 1.000 0.0810 calc R
H332 H Uiso 1.04820 0.88720 0.13210 1.000 0.0810 calc R
H333 H Uiso 1.04470 0.94750 0.05000 1.000 0.0810 calc R
H341 H Uiso 0.78890 0.70170 0.21950 1.000 0.0750 calc R
H351 H Uiso 0.88550 0.62000 0.15830 1.000 0.1550 calc R
H352 H Uiso 0.96830 0.68230 0.26720 1.000 0.1550 calc R
H353 H Uiso 1.00300 0.71880 0.17610 1.000 0.1550 calc R
H361 H Uiso 0.82050 0.85870 0.29670 1.000 0.0680 calc R
H362 H Uiso 0.96110 0.89370 0.29480 1.000 0.0680 calc R
H363 H Uiso 0.91430 0.81430 0.35450 1.000 0.0680 calc R

loop_
_atom_type_symbol
_atom_type_description
_atom_type_scat_dispersion_real
_atom_type_scat_dispersion_imag
_atom_type_scat_source
P P 0.1023 0.0942 'International Tables Vol C Tables 4.2.6.8 and 6.1.1.4'
N N 0.0061 0.0033 'International Tables Vol C Tables 4.2.6.8 and 6.1.1.4'
Ir Ir -1.4442 7.9887 'International Tables Vol C Tables 4.2.6.8 and 6.1.1.4'
Cl Cl 0.1484 0.1585 'International Tables Vol C Tables 4.2.6.8 and 6.1.1.4'
H H 0.0000 0.0000 'International Tables Vol C Tables 4.2.6.8 and 6.1.1.4'
C C 0.0033 0.0016 'International Tables Vol C Tables 4.2.6.8 and 6.1.1.4'

loop_
_geom_angle_atom_site_label_1
_geom_angle_atom_site_label_2
_geom_angle_atom_site_label_3
_geom_angle
_geom_angle_publ_flag
Cl1 Ir1 Cl2 92.71(5) yes
Cl1 Ir1 P1 98.07(5) yes
Cl1 Ir1 P2 93.39(5) yes
Cl1 Ir1 N1 176.89(14) yes
Cl2 Ir1 P1 88.71(5) yes
Cl2 Ir1 P2 99.13(5) yes
Cl2 Ir1 N1 85.63(13) yes
P1 Ir1 P2 165.81(5) yes
P1 Ir1 N1 84.55(14) yes
P2 Ir1 N1 84.28(13) yes
Cl1 Ir1 H20 88(2) no
Cl2 Ir1 H20 178(4) no
P1 Ir1 H20 89(3) no
P2 Ir1 H20 83(3) no
N1 Ir1 H20 94(2) no
Cl3 Ir2 P4 96.07(5) yes
Cl3 Ir2 N2 178.47(12) yes
Cl4 Ir2 P3 92.70(6) yes
Cl4 Ir2 P4 91.40(6) yes
P3 Ir2 N2 84.25(14) yes
Cl3 Ir2 Cl4 94.40(5) yes
Cl3 Ir2 P3 95.68(6) yes
P3 Ir2 P4 167.22(5) yes
Cl4 Ir2 N2 84.08(12) yes
P4 Ir2 N2 84.14(14) yes
P4 Ir2 H2 88(4) no
N2 Ir2 H2 97(3) no
P3 Ir2 H2 88(4) no
Cl4 Ir2 H2 179(4) no
Cl3 Ir2 H2 85(3) no
C3 P1 C6 105.9(3) yes
C6 P1 C9 106.3(3) yes
C3 P1 C9 102.2(3) yes
Ir1 P1 C9 119.7(3) yes
Ir1 P1 C3 101.0(2) yes
Ir1 P1 C6 119.2(2) yes
Ir1 P2 C5 101.4(2) yes
Ir1 P2 C12 117.0(2) yes
C5 P2 C12 105.5(3) yes
Ir1 P2 C15 121.9(2) yes
C12 P2 C15 103.3(3) yes
C5 P2 C15 106.3(3) yes
C23 P3 C25 102.6(3) yes
C23 P3 C28 104.1(3) yes
C25 P3 C28 108.1(3) yes
Ir2 P3 C23 101.0(2) yes
Ir2 P3 C28 120.4(2) yes
Ir2 P3 C25 117.7(2) yes
C31 P4 C34 110.3(4) yes
C24 P4 C31 104.2(3) yes
C24 P4 C34 106.6(4) yes
Ir2 P4 C24 99.8(2) yes
Ir2 P4 C31 115.3(2) yes
Ir2 P4 C34 118.5(3) yes
C2 N1 C4 108.6(4) yes
Ir1 N1 C2 114.0(3) yes
Ir1 N1 C4 115.3(3) yes
C4 N1 H1 106.00 no
C2 N1 H1 106.00 no
Ir1 N1 H1 106.00 no
Ir2 N2 C22 115.1(3) yes
Ir2 N2 C21 113.5(4) yes
C21 N2 C22 109.9(4) yes
Ir2 N2 H4 106.00 no
C21 N2 H4 106.00 no
C22 N2 H4 106.00 no
N1 C2 C3 109.7(4) yes
P1 C3 C2 109.5(4) yes
N1 C4 C5 110.9(5) yes
P2 C5 C4 109.0(4) yes
C7 C6 C8 110.3(6) no
P1 C6 C8 111.5(4) yes
P1 C6 C7 111.3(5) yes
P1 C9 C10 114.4(5) yes
P1 C9 C11 113.0(5) yes
C10 C9 C11 112.0(7) no
P2 C12 C14 113.9(4) yes
C13 C12 C14 110.6(6) no
P2 C12 C13 109.8(4) yes
P2 C15 C16 114.6(5) yes
P2 C15 C17 112.5(4) yes
C16 C15 C17 108.8(6) no
C3 C2 H12 110.00 no
C3 C2 H11 110.00 no
H11 C2 H12 108.00 no
N1 C2 H12 110.00 no
N1 C2 H11 110.00 no
P1 C3 H32 110.00 no
C2 C3 H31 110.00 no
H31 C3 H32 108.00 no
C2 C3 H32 110.00 no
P1 C3 H31 110.00 no
C5 C4 H21 109.00 no
H21 C4 H22 108.00 no
N1 C4 H21 109.00 no
N1 C4 H22 109.00 no
C5 C4 H22 109.00 no
P2 C5 H42 110.00 no
P2 C5 H41 110.00 no
C4 C5 H42 110.00 no
H41 C5 H42 108.00 no
C4 C5 H41 110.00 no
P1 C6 H81 108.00 no
C7 C6 H81 108.00 no
C8 C6 H81 108.00 no
C6 C7 H93 109.00 no
C6 C7 H92 110.00 no
C6 C7 H91 109.00 no
H91 C7 H92 109.00 no
H91 C7 H93 109.00 no
H92 C7 H93 110.00 no
C6 C8 H101 109.00 no
C6 C8 H102 110.00 no
H101 C8 H103 109.00 no
C6 C8 H103 109.00 no
H102 C8 H103 109.00 no
H101 C8 H102 109.00 no
C10 C9 H51 106.00 no
C11 C9 H51 106.00 no
P1 C9 H51 106.00 no
H61 C10 H63 109.00 no
H62 C10 H63 110.00 no
C9 C10 H61 109.00 no
C9 C10 H62 109.00 no
C9 C10 H63 109.00 no
H61 C10 H62 109.00 no
C9 C11 H72 109.00 no
H71 C11 H73 110.00 no
C9 C11 H73 109.00 no
H71 C11 H72 110.00 no
C9 C11 H71 109.00 no
H72 C11 H73 110.00 no
C14 C12 H111 107.00 no
C13 C12 H111 107.00 no
P2 C12 H111 107.00 no
C12 C13 H121 109.00 no
H121 C13 H122 109.00 no
C12 C13 H122 110.00 no
C12 C13 H123 110.00 no
H122 C13 H123 109.00 no
H121 C13 H123 109.00 no
H132 C14 H133 109.00 no
C12 C14 H132 109.00 no
C12 C14 H133 109.00 no
C12 C14 H131 109.00 no
H131 C14 H132 109.00 no
H131 C14 H133 109.00 no
C17 C15 H141 107.00 no
P2 C15 H141 107.00 no
C16 C15 H141 107.00 no
C15 C16 H152 109.00 no
C15 C16 H153 110.00 no
H152 C16 H153 109.00 no
H151 C16 H153 109.00 no
H151 C16 H152 109.00 no
C15 C16 H151 110.00 no
C15 C17 H162 109.00 no
H161 C17 H163 110.00 no
H162 C17 H163 109.00 no
H161 C17 H162 109.00 no
C15 C17 H161 109.00 no
C15 C17 H163 109.00 no
N2 C21 C23 108.8(5) yes
N2 C22 C24 108.9(5) yes
P3 C23 C21 109.9(5) yes
P4 C24 C22 108.1(5) yes
P3 C25 C26 113.9(5) yes
P3 C25 C27 113.1(5) yes
C26 C25 C27 111.7(6) no
P3 C28 C29 111.8(5) yes
C29 C28 C30 110.7(6) no
P3 C28 C30 111.4(5) yes
P4 C31 C33 115.2(5) yes
C32 C31 C33 111.4(6) no
P4 C31 C32 112.3(5) yes
P4 C34 C36 113.8(7) yes
C35 C34 C36 119.9(8) no
P4 C34 C35 119.9(6) yes
N2 C21 H211 110.00 no
N2 C21 H212 110.00 no
C23 C21 H211 110.00 no
C23 C21 H212 110.00 no
H211 C21 H212 108.00 no
N2 C22 H221 110.00 no
N2 C22 H222 110.00 no
C24 C22 H221 110.00 no
C24 C22 H222 110.00 no
H221 C22 H222 108.00 no
P3 C23 H231 110.00 no
P3 C23 H232 110.00 no
C21 C23 H231 110.00 no
C21 C23 H232 110.00 no
H231 C23 H232 108.00 no
P4 C24 H241 110.00 no
P4 C24 H242 110.00 no
C22 C24 H241 110.00 no
C22 C24 H242 110.00 no
H241 C24 H242 108.00 no
P3 C25 H251 106.00 no
C26 C25 H251 106.00 no
C27 C25 H251 106.00 no
C25 C26 H261 109.00 no
C25 C26 H262 110.00 no
C25 C26 H263 109.00 no
H261 C26 H262 110.00 no
H261 C26 H263 109.00 no
H262 C26 H263 110.00 no
C25 C27 H271 109.00 no
C25 C27 H272 109.00 no
C25 C27 H273 110.00 no
H271 C27 H272 109.00 no
H271 C27 H273 109.00 no
H272 C27 H273 109.00 no
P3 C28 H281 108.00 no
C29 C28 H281 108.00 no
C30 C28 H281 108.00 no
C28 C29 H291 109.00 no
C28 C29 H292 109.00 no
C28 C29 H293 109.00 no
H291 C29 H292 110.00 no
H291 C29 H293 109.00 no
H292 C29 H293 110.00 no
C28 C30 H301 110.00 no
C28 C30 H302 110.00 no
C28 C30 H303 109.00 no
H301 C30 H302 109.00 no
H301 C30 H303 109.00 no
H302 C30 H303 109.00 no
P4 C31 H311 106.00 no
C32 C31 H311 106.00 no
C33 C31 H311 106.00 no
C31 C32 H321 109.00 no
C31 C32 H322 109.00 no
C31 C32 H323 109.00 no
H321 C32 H322 109.00 no
H321 C32 H323 109.00 no
H322 C32 H323 109.00 no
C31 C33 H331 109.00 no
C31 C33 H332 110.00 no
C31 C33 H333 109.00 no
H331 C33 H332 110.00 no
H331 C33 H333 109.00 no
H332 C33 H333 109.00 no
P4 C34 H341 99.00 no
C35 C34 H341 99.00 no
C36 C34 H341 98.00 no
C34 C35 H351 109.00 no
C34 C35 H352 110.00 no
C34 C35 H353 109.00 no
H351 C35 H352 109.00 no
H351 C35 H353 109.00 no
H352 C35 H353 109.00 no
C34 C36 H361 109.00 no
C34 C36 H362 109.00 no
C34 C36 H363 109.00 no
H361 C36 H362 110.00 no
H361 C36 H363 110.00 no
H362 C36 H363 109.00 no

loop_
_geom_bond_atom_site_label_1
_geom_bond_atom_site_label_2
_geom_bond_distance
_geom_bond_publ_flag
Ir1 Cl1 2.3863(14) yes
Ir1 Cl2 2.5238(15) yes
Ir1 P1 2.2955(16) yes
Ir1 P2 2.2933(15) yes
Ir1 N1 2.091(4) yes
Ir1 H20 1.41(7) no
Ir2 Cl4 2.5211(14) yes
Ir2 P3 2.2914(17) yes
Ir2 N2 2.082(4) yes
Ir2 Cl3 2.3854(14) yes
Ir2 P4 2.2979(18) yes
Ir2 H2 1.30(7) no
P1 C9 1.837(7) yes
P1 C6 1.850(7) yes
P1 C3 1.842(6) yes
P2 C12 1.848(6) yes
P2 C15 1.855(7) yes
P2 C5 1.842(6) yes
P3 C23 1.834(7) yes
P3 C28 1.844(7) yes
P3 C25 1.837(7) yes
P4 C34 1.844(8) yes
P4 C31 1.837(7) yes
P4 C24 1.830(6) yes
N1 C4 1.485(8) yes
N1 C2 1.499(8) yes
N1 H1 0.9300 no
N2 C22 1.486(8) yes
N2 C21 1.489(8) yes
N2 H4 0.9300 no
C2 C3 1.517(8) no
C4 C5 1.512(9) no
C6 C7 1.505(10) no
C6 C8 1.532(9) no
C9 C11 1.522(10) no
C9 C10 1.523(12) no
C12 C14 1.526(9) no
C12 C13 1.517(9) no
C15 C17 1.526(9) no
C15 C16 1.527(11) no
C2 H12 0.9900 no
C2 H11 0.9900 no
C3 H31 0.9900 no
C3 H32 0.9900 no
C4 H21 0.9900 no
C4 H22 0.9900 no
C5 H42 0.9900 no
C5 H41 0.9900 no
C6 H81 1.0000 no
C7 H91 0.9800 no
C7 H92 0.9800 no
C7 H93 0.9800 no
C8 H103 0.9800 no
C8 H102 0.9800 no
C8 H101 0.9800 no
C9 H51 1.0000 no
C10 H62 0.9800 no
C10 H61 0.9800 no
C10 H63 0.9800 no
C11 H72 0.9800 no
C11 H71 0.9800 no
C11 H73 0.9800 no
C12 H111 1.0000 no
C13 H121 0.9800 no
C13 H122 0.9800 no
C13 H123 0.9800 no
C14 H132 0.9800 no
C14 H133 0.9800 no
C14 H131 0.9800 no
C15 H141 1.0000 no
C16 H153 0.9800 no
C16 H151 0.9800 no
C16 H152 0.9800 no
C17 H163 0.9800 no
C17 H161 0.9800 no
C17 H162 0.9800 no
C21 C23 1.522(10) no
C22 C24 1.506(9) no
C25 C26 1.533(11) no
C25 C27 1.536(10) no
C28 C30 1.511(10) no
C28 C29 1.531(10) no
C31 C32 1.528(10) no
C31 C33 1.525(10) no
C34 C36 1.491(11) no
C34 C35 1.419(17) no
C21 H211 0.9900 no
C21 H212 0.9900 no
C22 H221 0.9900 no
C22 H222 0.9900 no
C23 H231 0.9900 no
C23 H232 0.9900 no
C24 H241 0.9900 no
C24 H242 0.9900 no
C25 H251 1.0000 no
C26 H261 0.9800 no
C26 H262 0.9800 no
C26 H263 0.9800 no
C27 H271 0.9800 no
C27 H272 0.9800 no
C27 H273 0.9800 no
C28 H281 1.0000 no
C29 H291 0.9800 no
C29 H292 0.9800 no
C29 H293 0.9800 no
C30 H301 0.9800 no
C30 H302 0.9800 no
C30 H303 0.9800 no
C31 H311 1.0000 no
C32 H321 0.9800 no
C32 H322 0.9800 no
C32 H323 0.9800 no
C33 H331 0.9800 no
C33 H332 0.9800 no
C33 H333 0.9800 no
C34 H341 1.0000 no
C35 H351 0.9800 no
C35 H352 0.9800 no
C35 H353 0.9800 no
C36 H361 0.9800 no
C36 H362 0.9800 no
C36 H363 0.9800 no
